data_2106846
loop_
_publ_author_name
'Brandenburg, N.P.'
'Loopstra, B.O.'

_publ_section_title
;
 beta-uranyl sulphate and uranyl selenate
;
_journal_name_full 'Acta Crystallographica B (24,1968-38,1982)'
_journal_page_first 3734
_journal_page_last 3736
_journal_volume 34
_journal_year 1978
_chemical_formula_sum 'O6 S U'
_chemical_name_systematic 'U O2 S O4'
_space_group_IT_number 14
_symmetry_space_group_name_Hall '-P 2ybc'
_symmetry_space_group_name_H-M 'P 1 21/c 1'
_cell_angle_alpha 90
_cell_angle_beta 102.91
_cell_angle_gamma 90
_cell_formula_units_Z 4
_cell_length_a 6.76
_cell_length_b 5.711
_cell_length_c 12.824
_cell_volume 482.573
_citation_journal_id_ASTM ACBCAR
_cod_data_source_file Brandenburg_ACBCAR_1978_976.cif
_cod_data_source_block O6S1U1
_cod_original_cell_volume 482.5732
_cod_original_formula_sum 'O6 S1 U1'
_cod_database_code 2106846

loop_
_symmetry_equiv_pos_as_xyz
x,y,z
-x,y+1/2,-z+1/2
-x,-y,-z
x,-y-1/2,z-1/2

loop_
_atom_site_label
_atom_site_type_symbol
_atom_site_fract_x
_atom_site_fract_y
_atom_site_fract_z
_atom_site_occupancy
_atom_site_U_iso_or_equiv
O6 O-2 0.254 0.478 0.595 1 0.0
O5 O-2 0.604 0.514 0.774 1 0.0
S1 S+6 0.209 0.454 0.888 1 0.0
O2 O-2 0.22 0.954 0.502 1 0.0
U1 U+6 0.315 0.744 0.658 1 0.0
O4 O-2 0.241 0.632 0.822 1 0.0
O3 O-2 -0.028 0.816 0.643 1 0.0
O1 O-2 0.612 0.789 0.592 1 0.0
